data_4339369
loop_
_publ_author_name
'Liu, Hongsheng'
'G\'omez-Garc\'ia, Carlos J'
'Peng, Jun'
'Feng, Yuhua'
'Su, Zhongmin'
'Sha, Jingquan'
'Wang, Lixia'

_publ_section_title
;
 Ferromagnetically coupled dimer of Cu(II)-substituted
 gamma-decatungstosilicate.
;
_journal_issue 24
_journal_name_full 'Inorganic chemistry'
_journal_page_first 10041
_journal_page_last 10043
_journal_paper_doi 10.1021/ic701296m
_journal_volume 46
_journal_year 2007
_chemical_formula_sum 'Cu4 H0 Na8 O90 Si2 W16'
_chemical_formula_weight 4875.86
_chemical_name_systematic
; 
 ? 
;
_space_group_IT_number 14
_symmetry_cell_setting monoclinic
_symmetry_space_group_name_Hall '-P 2yn'
_symmetry_space_group_name_H-M 'P 1 21/n 1'
_atom_sites_solution_hydrogens geom
_atom_sites_solution_primary direct
_atom_sites_solution_secondary difmap
_audit_creation_method SHELXL-97
_cell_angle_alpha 90.00
_cell_angle_beta 101.943(6)
_cell_angle_gamma 90.00
_cell_formula_units_Z 2
_cell_length_a 17.965(8)
_cell_length_b 10.722(5)
_cell_length_c 21.757(9)
_cell_measurement_reflns_used 18658
_cell_measurement_temperature 193(2)
_cell_measurement_theta_max 26.16
_cell_measurement_theta_min 1.65
_cell_volume 4100(3)
_computing_cell_refinement 'Bruker SMART'
_computing_data_collection 'Bruker SMART'
_computing_data_reduction 'Bruker SAINT'
_computing_molecular_graphics 'Bruker SHELXTL'
_computing_publication_material 'Bruker SHELXTL'
_computing_structure_refinement 'SHELXL-97 (Sheldrick, 1997)'
_computing_structure_solution 'SHELXS-97 (Sheldrick, 1990)'
_diffrn_ambient_temperature 193(2)
_diffrn_measured_fraction_theta_full 0.985
_diffrn_measured_fraction_theta_max 0.985
_diffrn_measurement_device_type 'CCD area detector'
_diffrn_measurement_method 'phi and omega scans'
_diffrn_radiation_monochromator graphite
_diffrn_radiation_source 'fine-focus sealed tube'
_diffrn_radiation_type MoK\a
_diffrn_radiation_wavelength 0.71073
_diffrn_reflns_av_R_equivalents 0.1071
_diffrn_reflns_av_sigmaI/netI 0.1061
_diffrn_reflns_limit_h_max 22
_diffrn_reflns_limit_h_min -18
_diffrn_reflns_limit_k_max 13
_diffrn_reflns_limit_k_min -12
_diffrn_reflns_limit_l_max 26
_diffrn_reflns_limit_l_min -25
_diffrn_reflns_number 18658
_diffrn_reflns_theta_full 26.16
_diffrn_reflns_theta_max 26.16
_diffrn_reflns_theta_min 1.65
_exptl_absorpt_coefficient_mu 23.552
_exptl_crystal_colour 'PALE BLUE'
_exptl_crystal_density_diffrn 3.950
_exptl_crystal_density_method 'not measured'
_exptl_crystal_description PRISM
_exptl_crystal_F_000 4272
_exptl_crystal_size_max 0.125
_exptl_crystal_size_mid 0.058
_exptl_crystal_size_min 0.041
_refine_diff_density_max 4.939
_refine_diff_density_min -1.985
_refine_diff_density_rms 0.527
_refine_ls_extinction_method none
_refine_ls_goodness_of_fit_ref 1.003
_refine_ls_hydrogen_treatment mixed
_refine_ls_matrix_type full
_refine_ls_number_parameters 540
_refine_ls_number_reflns 8073
_refine_ls_number_restraints 0
_refine_ls_restrained_S_all 1.003
_refine_ls_R_factor_all 0.1085
_refine_ls_R_factor_gt 0.0770
_refine_ls_shift/su_max 0.001
_refine_ls_shift/su_mean 0.000
_refine_ls_structure_factor_coef Fsqd
_refine_ls_weighting_details 'calc w=1/[\s^2^(Fo^2^)+(0.1000P)^2^+0.0000P] where P=(Fo^2^+2Fc^2^)/3'
_refine_ls_weighting_scheme calc
_refine_ls_wR_factor_gt 0.1789
_refine_ls_wR_factor_ref 0.1964
_reflns_number_gt 5523
_reflns_number_total 8073
_reflns_threshold_expression >2sigma(I)
_cod_data_source_file ic701296m-file006.cif
_cod_data_source_block ds3
_cod_depositor_comments
;
The following automatic conversions were performed:

'_symmetry_cell_setting' value 'Monoclinic' changed to 'monoclinic'
according to
/usr/data/users/saulius/automatic-downloads/retrospective/ACS/lib/dictionaries/cif_core.dic
dictionary named 'cif_core.dic' version 2.4.2 from 2011-04-26.

Automatic conversion script
Id: cif_fix_values 2281 2013-09-26 08:29:07Z andrius 

2023-09-06
Z value and formula fixed to values more according to usual
chemical conventions.                 miguel
;
_cod_original_formula_weight 2437.93
_cod_original_formula_units_Z 4
_cod_original_sg_symbol_H-M P2(1)/n
_cod_original_formula_sum 'H0 Cu2 K0 Na4 O45 Si W8'
_cod_database_code 4339369

loop_
_symmetry_equiv_pos_as_xyz
'x, y, z'
'-x+1/2, y+1/2, -z+1/2'
'-x, -y, -z'
'x-1/2, -y-1/2, z-1/2'

loop_
_atom_site_label
_atom_site_type_symbol
_atom_site_fract_x
_atom_site_fract_y
_atom_site_fract_z
_atom_site_U_iso_or_equiv
_atom_site_adp_type
_atom_site_occupancy
_atom_site_symmetry_multiplicity
_atom_site_calc_flag
_atom_site_refinement_flags
W1 W 0.71329(6) -0.20722(12) 0.91661(5) 0.0405(3) Uani 1 1 d .
W2 W 0.86008(6) -0.10298(12) 0.85539(5) 0.0361(3) Uani 1 1 d .
W3 W 0.72837(6) -0.16218(12) 1.09025(5) 0.0399(3) Uani 1 1 d .
W4 W 0.73507(6) 0.10250(13) 0.88916(5) 0.0411(3) Uani 1 1 d .
W5 W 0.72059(6) 0.14623(13) 1.05568(5) 0.0418(3) Uani 1 1 d .
W6 W 0.85998(6) 0.03505(12) 1.17003(5) 0.0367(3) Uani 1 1 d .
W7 W 0.90346(6) -0.33990(11) 0.97628(5) 0.0342(3) Uani 1 1 d .
W8 W 0.92738(6) -0.27281(11) 1.12839(5) 0.0349(3) Uani 1 1 d .
Cu1 Cu 0.93759(19) 0.2212(3) 1.06997(15) 0.0378(7) Uani 1 1 d .
Cu2 Cu 0.94735(18) 0.1553(3) 0.93954(14) 0.0349(7) Uani 1 1 d .
Si1 Si 0.8678(4) -0.0364(8) 1.0150(3) 0.0336(16) Uani 1 1 d .
O1 O 0.9147(9) -0.2293(18) 0.9098(7) 0.035(4) Uani 1 1 d .
O1W O 0.505(2) 0.295(4) 0.796(3) 0.18(2) Uani 1 1 d .
O2 O 0.6700(12) -0.062(2) 0.8852(9) 0.054(6) Uani 1 1 d .
O2W O 0.622(3) 0.421(3) 0.939(2) 0.156(18) Uani 1 1 d .
O3 O 0.7720(9) -0.2209(16) 0.8543(7) 0.030(4) Uani 1 1 d .
O3W O 0.7502(16) -0.490(4) 0.8113(13) 0.105(11) Uani 1 1 d .
O4 O 0.9267(10) 0.1308(15) 1.1449(7) 0.032(4) Uani 1 1 d .
O4W O 0.914(2) -0.427(3) 0.7953(18) 0.132(15) Uani 1 1 d .
O5 O 0.9320(11) -0.375(2) 1.1901(9) 0.048(5) Uani 1 1 d .
O5W O 0.4767(16) -0.268(3) 0.8196(15) 0.109(12) Uani 1 1 d .
O6 O 0.7727(10) -0.0874(18) 1.1672(8) 0.037(4) Uani 1 1 d .
O6W O 0.8477(15) -0.701(3) 0.7563(12) 0.085(9) Uani 1 1 d .
O7 O 0.9130(10) -0.1712(18) 1.0336(9) 0.040(4) Uani 1 1 d .
O7W O 0.8179(13) -0.230(3) 1.2787(10) 0.073(8) Uani 1 1 d .
O8 O 0.7013(11) 0.1109(18) 0.9677(8) 0.042(5) Uani 1 1 d .
O8W O 0.5622(14) 0.591(3) 0.7573(11) 0.075(8) Uani 1 1 d .
O9 O 0.9255(11) 0.0774(17) 1.0143(8) 0.038(4) Uani 1 1 d .
O10 O 0.8790(12) -0.151(2) 0.7846(8) 0.046(5) Uani 1 1 d .
O11 O 0.9146(10) -0.4845(17) 0.9445(8) 0.035(4) Uani 1 1 d .
O12 O 0.8106(11) 0.2073(16) 0.9104(9) 0.038(4) Uani 1 1 d .
O13 O 0.8022(11) 0.254(2) 1.0396(8) 0.047(5) Uani 1 1 d .
O14 O 0.8763(12) 0.0641(19) 1.2497(8) 0.045(5) Uani 1 1 d .
O15 O 0.7801(10) 0.013(2) 0.8289(7) 0.042(5) Uani 1 1 d .
O16 O 0.8138(10) -0.0114(19) 1.0663(7) 0.038(4) Uani 1 1 d .
O17 O 0.8109(10) -0.0570(19) 0.9424(8) 0.040(5) Uani 1 1 d .
O18 O 0.6577(12) -0.257(2) 1.1119(8) 0.049(5) Uani 1 1 d .
O19 O 0.9130(10) -0.1173(16) 1.1657(8) 0.033(4) Uani 1 1 d .
O20 O 0.9164(10) -0.3994(18) 1.0600(7) 0.038(4) Uani 1 1 d .
O21 O 0.8005(10) -0.3221(18) 0.9584(8) 0.039(4) Uani 1 1 d .
O22 O 0.8096(10) -0.2689(19) 1.0993(7) 0.038(4) Uani 1 1 d .
O23 O 0.9444(11) 0.3771(19) 1.1173(8) 0.041(5) Uani 1 1 d .
O24 O 0.7025(10) -0.187(2) 1.0006(8) 0.046(5) Uani 1 1 d .
O25 O 0.9738(9) 0.3052(17) 0.9985(7) 0.031(4) Uani 1 1 d .
O26 O 0.6646(11) 0.188(2) 0.8388(9) 0.051(6) Uani 1 1 d .
O27 O 0.6448(10) -0.315(2) 0.8905(9) 0.048(5) Uani 1 1 d .
O28 O 0.6526(12) 0.252(2) 1.0609(9) 0.053(6) Uani 1 1 d .
O29 O 1.0269(9) -0.249(2) 1.1272(7) 0.045(5) Uani 1 1 d .
O30 O 0.9291(9) 0.0159(18) 0.8832(7) 0.034(4) Uani 1 1 d .
O31 O 0.7757(9) 0.1538(19) 1.1393(8) 0.038(4) Uani 1 1 d .
O32 O 0.6714(11) 0.001(2) 1.0712(8) 0.046(5) Uani 1 1 d .
Na1 Na 0.8417(6) -0.0151(10) 1.3651(4) 0.038(2) Uani 1 1 d .
Na2 Na 0.8601(10) -0.6063(17) 0.8469(7) 0.081(5) Uani 1 1 d .
Na3 Na 0.5400(10) -0.057(2) 0.7931(7) 0.108(8) Uani 1 1 d .
Na4 Na 0.6262(9) 0.4210(15) 0.8298(7) 0.073(4) Uani 1 1 d .
O12W O 0.7379(18) 0.490(2) 1.0427(14) 0.085(9) Uani 1 1 d .
O11W O 0.821(2) 0.401(4) 1.1691(19) 0.129(14) Uani 1 1 d .
O10W O 0.984(2) -0.069(5) 1.4216(17) 0.151(19) Uani 1 1 d .
O9W O 0.841(4) -0.489(3) 1.275(3) 0.22(3) Uani 1 1 d .
O14W O 0.536(4) -0.019(7) 0.951(3) 0.11(2) Uiso 0.50 1 d P
O13W O 0.972(5) -0.316(9) 1.569(4) 0.15(3) Uiso 0.50 1 d P

loop_
_atom_site_aniso_label
_atom_site_aniso_U_11
_atom_site_aniso_U_22
_atom_site_aniso_U_33
_atom_site_aniso_U_23
_atom_site_aniso_U_13
_atom_site_aniso_U_12
W1 0.0317(5) 0.0543(8) 0.0332(5) 0.0016(5) 0.0014(4) -0.0022(5)
W2 0.0351(6) 0.0434(7) 0.0283(5) 0.0008(5) 0.0034(4) -0.0006(5)
W3 0.0328(6) 0.0518(8) 0.0350(5) 0.0015(5) 0.0065(4) -0.0017(5)
W4 0.0355(6) 0.0526(8) 0.0334(5) 0.0052(5) 0.0028(4) 0.0052(5)
W5 0.0347(6) 0.0539(8) 0.0367(6) 0.0027(5) 0.0072(4) 0.0066(5)
W6 0.0352(6) 0.0444(7) 0.0306(5) 0.0006(5) 0.0070(4) -0.0001(5)
W7 0.0341(5) 0.0369(7) 0.0306(5) 0.0008(4) 0.0045(4) -0.0011(5)
W8 0.0332(5) 0.0413(7) 0.0294(5) 0.0020(5) 0.0046(4) 0.0002(5)
Cu1 0.0419(18) 0.038(2) 0.0346(16) -0.0002(14) 0.0099(13) -0.0016(15)
Cu2 0.0359(16) 0.037(2) 0.0308(15) 0.0007(14) 0.0040(12) -0.0016(14)
Si1 0.033(4) 0.042(5) 0.024(3) 0.002(3) 0.004(3) 0.006(3)
O1 0.030(9) 0.047(12) 0.029(8) 0.023(8) 0.011(7) 0.015(8)
O1W 0.12(3) 0.15(4) 0.27(6) 0.07(4) 0.05(3) 0.10(3)
O2 0.058(13) 0.071(16) 0.039(10) -0.010(10) 0.024(9) -0.021(12)
O2W 0.24(5) 0.05(2) 0.15(4) -0.05(2) 0.00(3) 0.02(3)
O3 0.044(10) 0.026(10) 0.014(7) -0.005(6) -0.004(6) -0.002(8)
O3W 0.074(19) 0.15(3) 0.09(2) -0.04(2) -0.004(15) 0.02(2)
O4 0.050(11) 0.014(9) 0.031(8) -0.004(7) 0.008(7) 0.000(7)
O4W 0.15(3) 0.08(2) 0.13(3) 0.01(2) -0.06(2) 0.04(2)
O5 0.050(12) 0.060(15) 0.036(10) 0.000(10) 0.014(8) 0.010(10)
O5W 0.068(18) 0.13(3) 0.10(2) 0.01(2) -0.038(16) 0.016(19)
O6 0.033(9) 0.040(11) 0.038(9) -0.009(8) 0.009(7) 0.002(8)
O6W 0.067(17) 0.13(3) 0.063(15) -0.005(17) 0.016(13) 0.013(17)
O7 0.038(10) 0.030(11) 0.053(11) -0.005(9) 0.015(8) -0.001(8)
O7W 0.045(13) 0.12(2) 0.053(13) 0.015(14) 0.012(10) -0.013(14)
O8 0.046(11) 0.034(11) 0.040(10) 0.009(9) -0.005(8) -0.011(9)
O8W 0.065(15) 0.09(2) 0.063(15) -0.042(15) -0.002(12) -0.012(14)
O9 0.054(11) 0.020(10) 0.038(10) -0.007(8) 0.008(8) 0.001(8)
O10 0.065(13) 0.053(14) 0.024(9) -0.009(9) 0.019(8) -0.003(10)
O11 0.037(9) 0.035(11) 0.031(9) 0.001(8) 0.004(7) -0.001(8)
O12 0.052(11) 0.018(10) 0.050(10) 0.004(8) 0.024(9) 0.013(8)
O13 0.053(12) 0.049(13) 0.034(10) 0.004(9) -0.001(8) -0.008(10)
O14 0.064(13) 0.047(13) 0.026(9) 0.001(8) 0.015(8) -0.008(10)
O15 0.039(10) 0.065(14) 0.021(8) 0.009(9) 0.005(7) -0.006(9)
O16 0.035(9) 0.059(13) 0.019(8) 0.006(8) 0.001(7) -0.004(9)
O17 0.032(9) 0.054(13) 0.036(9) 0.014(9) 0.010(7) 0.005(9)
O18 0.057(12) 0.067(15) 0.023(9) -0.011(9) 0.006(8) 0.001(11)
O19 0.039(10) 0.021(9) 0.041(9) -0.010(8) 0.014(8) 0.007(7)
O20 0.046(11) 0.041(12) 0.025(8) 0.006(8) 0.003(7) -0.007(9)
O21 0.032(9) 0.043(12) 0.039(10) 0.015(9) -0.002(7) 0.019(8)
O22 0.038(10) 0.058(13) 0.022(8) 0.003(8) 0.015(7) 0.001(9)
O23 0.047(11) 0.048(13) 0.029(9) -0.011(8) 0.010(8) 0.009(9)
O24 0.030(9) 0.077(16) 0.029(9) -0.011(10) -0.001(7) -0.003(10)
O25 0.022(8) 0.041(11) 0.030(8) 0.001(8) 0.008(6) -0.007(7)
O26 0.043(11) 0.076(16) 0.035(10) 0.016(11) 0.008(8) 0.020(11)
O27 0.024(9) 0.064(15) 0.057(12) 0.006(11) 0.009(8) 0.000(9)
O28 0.056(13) 0.067(16) 0.040(11) -0.014(11) 0.021(9) -0.016(11)
O29 0.023(8) 0.090(17) 0.024(8) 0.021(9) 0.009(7) -0.009(9)
O30 0.037(9) 0.045(12) 0.021(8) -0.002(8) 0.009(7) -0.001(8)
O31 0.027(9) 0.048(13) 0.035(9) -0.010(9) -0.003(7) -0.008(8)
O32 0.039(10) 0.059(14) 0.036(10) -0.009(10) 0.003(8) 0.008(10)
Na1 0.067(7) 0.033(6) 0.019(4) 0.003(4) 0.022(4) 0.011(5)
Na2 0.105(12) 0.081(12) 0.052(8) -0.006(8) 0.006(8) 0.000(10)
Na3 0.088(11) 0.155(19) 0.053(8) 0.032(10) -0.050(8) -0.067(12)
Na4 0.092(11) 0.067(10) 0.063(8) 0.019(8) 0.026(7) 0.023(8)
O12W 0.11(2) 0.044(16) 0.12(2) -0.013(16) 0.064(18) -0.024(15)
O11W 0.10(2) 0.14(3) 0.16(3) 0.08(3) 0.06(2) 0.00(2)
O10W 0.11(3) 0.25(5) 0.11(3) -0.09(3) 0.05(2) -0.05(3)
O9W 0.44(9) 0.025(17) 0.29(6) 0.02(3) 0.28(7) 0.04(3)

loop_
_atom_type_symbol
_atom_type_description
_atom_type_scat_dispersion_real
_atom_type_scat_dispersion_imag
_atom_type_scat_source
H H 0.0000 0.0000 'International Tables Vol C Tables 4.2.6.8 and 6.1.1.4'
O O 0.0106 0.0060 'International Tables Vol C Tables 4.2.6.8 and 6.1.1.4'
Si Si 0.0817 0.0704 'International Tables Vol C Tables 4.2.6.8 and 6.1.1.4'
Cu Cu 0.3201 1.2651 'International Tables Vol C Tables 4.2.6.8 and 6.1.1.4'
W W -0.8490 6.8722 'International Tables Vol C Tables 4.2.6.8 and 6.1.1.4'
Na Na 0.0362 0.0249 'International Tables Vol C Tables 4.2.6.8 and 6.1.1.4'
K K 0.2009 0.2494 'International Tables Vol C Tables 4.2.6.8 and 6.1.1.4'

loop_
_geom_angle_atom_site_label_1
_geom_angle_atom_site_label_2
_geom_angle_atom_site_label_3
_geom_angle
_geom_angle_site_symmetry_1
_geom_angle_site_symmetry_3
O27 W1 O2 103.7(9) . .
O27 W1 O3 100.4(8) . .
O2 W1 O3 93.2(8) . .
O27 W1 O24 101.0(9) . .
O2 W1 O24 98.1(9) . .
O3 W1 O24 152.6(7) . .
O27 W1 O21 99.9(9) . .
O2 W1 O21 155.8(9) . .
O3 W1 O21 77.5(7) . .
O24 W1 O21 82.1(8) . .
O27 W1 O17 174.2(8) . .
O2 W1 O17 75.0(8) . .
O3 W1 O17 74.1(7) . .
O24 W1 O17 84.9(7) . .
O21 W1 O17 80.9(7) . .
O10 W2 O30 105.4(8) . .
O10 W2 O15 101.7(9) . .
O30 W2 O15 93.7(8) . .
O10 W2 O1 99.6(9) . .
O30 W2 O1 93.6(8) . .
O15 W2 O1 154.7(7) . .
O10 W2 O3 95.7(8) . .
O30 W2 O3 158.9(6) . .
O15 W2 O3 82.2(8) . .
O1 W2 O3 82.3(7) . .
O10 W2 O17 168.2(8) . .
O30 W2 O17 85.8(7) . .
O15 W2 O17 73.4(7) . .
O1 W2 O17 83.0(7) . .
O3 W2 O17 73.2(6) . .
O18 W3 O22 102.3(9) . .
O18 W3 O6 101.7(8) . .
O22 W3 O6 89.4(8) . .
O18 W3 O24 99.0(8) . .
O22 W3 O24 92.5(8) . .
O6 W3 O24 158.3(9) . .
O18 W3 O32 101.1(9) . .
O22 W3 O32 156.7(8) . .
O6 W3 O32 85.2(8) . .
O24 W3 O32 84.5(8) . .
O18 W3 O16 171.9(8) . .
O22 W3 O16 84.9(8) . .
O6 W3 O16 74.3(7) . .
O24 W3 O16 84.4(7) . .
O32 W3 O16 71.8(7) . .
O12 W4 O26 104.5(10) . .
O12 W4 O15 95.0(8) . .
O26 W4 O15 100.6(8) . .
O12 W4 O8 96.0(8) . .
O26 W4 O8 102.2(8) . .
O15 W4 O8 151.2(8) . .
O12 W4 O2 160.4(9) . .
O26 W4 O2 95.1(10) . .
O15 W4 O2 82.2(8) . .
O8 W4 O2 78.5(8) . .
O12 W4 O17 89.9(7) . .
O26 W4 O17 164.5(9) . .
O15 W4 O17 71.9(7) . .
O8 W4 O17 81.6(7) . .
O2 W4 O17 70.7(8) . .
O28 W5 O32 100.0(9) . .
O28 W5 O31 98.6(9) . .
O32 W5 O31 92.1(8) . .
O28 W5 O8 102.5(9) . .
O32 W5 O8 91.2(8) . .
O31 W5 O8 157.8(8) . .
O28 W5 O13 101.3(10) . .
O32 W5 O13 158.7(9) . .
O31 W5 O13 83.3(8) . .
O8 W5 O13 85.7(8) . .
O28 W5 O16 170.0(8) . .
O32 W5 O16 74.6(7) . .
O31 W5 O16 73.5(7) . .
O8 W5 O16 86.2(7) . .
O13 W5 O16 84.1(8) . .
O14 W6 O4 102.9(8) . .
O14 W6 O19 102.8(9) . .
O4 W6 O19 96.1(8) . .
O14 W6 O31 100.5(9) . .
O4 W6 O31 92.4(8) . .
O19 W6 O31 152.7(7) . .
O14 W6 O6 96.7(8) . .
O4 W6 O6 160.4(7) . .
O19 W6 O6 80.6(7) . .
O31 W6 O6 82.8(7) . .
O14 W6 O16 168.5(8) . .
O4 W6 O16 87.2(7) . .
O19 W6 O16 81.3(7) . .
O31 W6 O16 73.3(7) . .
O6 W6 O16 73.2(7) . .
O11 W7 O21 101.9(9) . .
O11 W7 O20 94.7(8) . .
O21 W7 O20 99.0(8) . .
O11 W7 O1 102.4(8) . .
O21 W7 O1 92.0(7) . .
O20 W7 O1 157.3(8) . .
O11 W7 O7 166.2(7) . .
O21 W7 O7 89.5(8) . .
O20 W7 O7 75.5(8) . .
O1 W7 O7 84.9(8) . .
O11 W7 O25 93.4(7) . 3_757
O21 W7 O25 164.0(8) . 3_757
O20 W7 O25 84.3(7) . 3_757
O1 W7 O25 79.9(7) . 3_757
O7 W7 O25 76.1(7) . 3_757
O5 W8 O29 102.2(9) . .
O5 W8 O19 102.4(9) . .
O29 W8 O19 96.1(9) . .
O5 W8 O20 97.4(9) . .
O29 W8 O20 91.7(9) . .
O19 W8 O20 156.6(7) . .
O5 W8 O22 97.6(8) . .
O29 W8 O22 159.7(7) . .
O19 W8 O22 83.9(8) . .
O20 W8 O22 81.3(7) . .
O5 W8 O7 168.3(9) . .
O29 W8 O7 81.3(7) . .
O19 W8 O7 88.1(7) . .
O20 W8 O7 71.2(7) . .
O22 W8 O7 78.4(6) . .
O4 Cu1 O9 96.3(7) . .
O4 Cu1 O23 89.4(7) . .
O9 Cu1 O23 173.3(8) . .
O4 Cu1 O25 167.1(7) . .
O9 Cu1 O25 83.5(7) . .
O23 Cu1 O25 91.7(8) . .
O4 Cu1 O13 91.8(7) . .
O9 Cu1 O13 88.2(8) . .
O23 Cu1 O13 88.3(7) . .
O25 Cu1 O13 101.1(6) . .
O4 Cu1 Cu2 136.2(5) . .
O9 Cu1 Cu2 40.2(5) . .
O23 Cu1 Cu2 134.3(6) . .
O25 Cu1 Cu2 43.7(5) . .
O13 Cu1 Cu2 91.7(5) . .
O29 Cu2 O30 87.8(8) 3_757 .
O29 Cu2 O9 172.8(9) 3_757 .
O30 Cu2 O9 99.4(7) . .
O29 Cu2 O25 90.0(8) 3_757 .
O30 Cu2 O25 176.2(7) . .
O9 Cu2 O25 82.8(7) . .
O29 Cu2 Cu1 132.6(7) 3_757 .
O30 Cu2 Cu1 139.6(5) . .
O9 Cu2 Cu1 40.3(5) . .
O25 Cu2 Cu1 42.8(4) . .
O29 Cu2 Na2 46.3(7) 3_757 1_565
O30 Cu2 Na2 102.1(6) . 1_565
O9 Cu2 Na2 131.9(6) . 1_565
O25 Cu2 Na2 78.6(6) . 1_565
Cu1 Cu2 Na2 105.9(3) . 1_565
O9 Si1 O16 110.8(10) . .
O9 Si1 O7 112.3(10) . .
O16 Si1 O7 107.6(10) . .
O9 Si1 O17 110.7(10) . .
O16 Si1 O17 108.9(9) . .
O7 Si1 O17 106.3(10) . .
W7 O1 W2 141.2(9) . .
W1 O2 W4 120.9(11) . .
W1 O2 Na3 121.7(11) . .
W4 O2 Na3 113.3(10) . .
W1 O3 W2 119.7(8) . .
Na2 O3W Na4 117.3(17) . 1_545
W6 O4 Cu1 138.6(10) . .
Na2 O4W Na3 97.4(14) . 2_646
W8 O5 Na3 136.0(12) . 4_656
W3 O6 W6 118.9(9) . .
Na2 O6W Na3 97.9(12) . 2_646
Si1 O7 W7 127.1(11) . .
Si1 O7 W8 126.0(10) . .
W7 O7 W8 95.8(7) . .
W5 O8 W4 150.5(10) . .
Si1 O9 Cu2 125.4(10) . .
Si1 O9 Cu1 125.9(11) . .
Cu2 O9 Cu1 99.5(8) . .
W2 O10 Na4 142.5(12) . 2_646
W7 O11 Na2 138.4(10) . .
W4 O12 Na2 131.6(10) . 1_565
W5 O13 Cu1 128.2(10) . .
W6 O14 Na1 144.3(11) . .
W2 O15 W4 121.1(8) . .
Si1 O16 W6 124.0(9) . .
Si1 O16 W5 123.8(9) . .
W6 O16 W5 92.6(7) . .
Si1 O16 W3 122.6(11) . .
W6 O16 W3 92.9(6) . .
W5 O16 W3 91.8(6) . .
Si1 O17 W2 122.0(9) . .
Si1 O17 W4 122.6(11) . .
W2 O17 W4 91.9(6) . .
Si1 O17 W1 125.5(9) . .
W2 O17 W1 92.9(7) . .
W4 O17 W1 93.1(6) . .
W3 O18 Na1 129.7(10) . 2_647
W8 O19 W6 152.8(10) . .
W7 O20 W8 117.5(10) . .
W7 O21 W1 143.8(11) . .
W3 O22 W8 141.5(11) . .
W1 O24 W3 160.6(10) . .
Cu1 O25 Cu2 93.6(7) . .
Cu1 O25 W7 110.6(7) . 3_757
Cu2 O25 W7 112.4(8) . 3_757
W4 O26 Na4 134.3(12) . .
W5 O28 Na1 131.2(10) . 2_657
W8 O29 Cu2 118.8(9) . 3_757
W8 O29 Na2 131.5(11) . 3_747
Cu2 O29 Na2 100.6(8) 3_757 3_747
W2 O30 Cu2 141.6(9) . .
W5 O31 W6 120.6(9) . .
W5 O32 W3 121.5(10) . .
O10W Na1 O12W 105.5(11) . 2_647
O10W Na1 O18 99.5(12) . 2_657
O12W Na1 O18 80.3(7) 2_647 2_657
O10W Na1 O14 96.2(10) . .
O12W Na1 O14 154.2(8) 2_647 .
O18 Na1 O14 82.5(6) 2_657 .
O10W Na1 O7W 97.0(11) . .
O12W Na1 O7W 117.5(9) 2_647 .
O18 Na1 O7W 151.3(7) 2_657 .
O14 Na1 O7W 72.4(6) . .
O10W Na1 O28 69.1(12) . 2_647
O12W Na1 O28 64.9(7) 2_647 2_647
O18 Na1 O28 137.3(6) 2_657 2_647
O14 Na1 O28 138.1(7) . 2_647
O7W Na1 O28 70.9(7) . 2_647
O10W Na1 O11W 147.5(15) . 2_647
O12W Na1 O11W 63.3(10) 2_647 2_647
O18 Na1 O11W 107.7(9) 2_657 2_647
O14 Na1 O11W 104.5(10) . 2_647
O7W Na1 O11W 66.7(8) . 2_647
O28 Na1 O11W 78.8(10) 2_647 2_647
O6W Na2 O3W 91.6(11) . .
O6W Na2 O11 162.2(12) . .
O3W Na2 O11 99.1(10) . .
O6W Na2 O4W 85.9(13) . .
O3W Na2 O4W 79.6(13) . .
O11 Na2 O4W 82.1(11) . .
O6W Na2 O29 81.0(10) . 3_747
O3W Na2 O29 172.3(11) . 3_747
O11 Na2 O29 88.6(8) . 3_747
O4W Na2 O29 101.7(11) . 3_747
O6W Na2 O12 97.8(11) . 1_545
O3W Na2 O12 102.8(12) . 1_545
O11 Na2 O12 93.7(7) . 1_545
O4W Na2 O12 175.4(11) . 1_545
O29 Na2 O12 76.4(7) 3_747 1_545
O6W Na2 Cu2 97.6(10) . 1_545
O3W Na2 Cu2 148.1(12) . 1_545
O11 Na2 Cu2 80.8(6) . 1_545
O4W Na2 Cu2 131.3(10) . 1_545
O29 Na2 Cu2 33.0(4) 3_747 1_545
O12 Na2 Cu2 45.7(5) 1_545 1_545
O6W Na2 Na3 48.2(9) . 2_646
O3W Na2 Na3 99.4(10) . 2_646
O11 Na2 Na3 115.5(8) . 2_646
O4W Na2 Na3 42.5(10) . 2_646
O29 Na2 Na3 77.2(6) 3_747 2_646
O12 Na2 Na3 139.7(8) 1_545 2_646
Cu2 Na2 Na3 109.5(5) 1_545 2_646
O6W Na2 Na4 92.3(9) . 1_545
O3W Na2 Na4 32.8(10) . 1_545
O11 Na2 Na4 104.4(7) . 1_545
O4W Na2 Na4 112.4(10) . 1_545
O29 Na2 Na4 144.7(8) 3_747 1_545
O12 Na2 Na4 70.2(6) 1_545 1_545
Cu2 Na2 Na4 115.9(5) 1_545 1_545
Na3 Na2 Na4 123.0(5) 2_646 1_545
O4W Na3 O5W 145.3(13) 2_656 .
O4W Na3 O5 79.7(8) 2_656 4
O5W Na3 O5 71.8(8) . 4
O4W Na3 O2 101.2(9) 2_656 .
O5W Na3 O2 99.4(9) . .
O5 Na3 O2 160.5(12) 4 .
O4W Na3 O6W 70.5(12) 2_656 2_656
O5W Na3 O6W 89.4(12) . 2_656
O5 Na3 O6W 89.1(9) 4 2_656
O2 Na3 O6W 73.2(8) . 2_656
O4W Na3 Na2 40.1(10) 2_656 2_656
O5W Na3 Na2 110.1(11) . 2_656
O5 Na3 Na2 71.7(6) 4 2_656
O2 Na3 Na2 96.2(7) . 2_656
O6W Na3 Na2 33.9(6) 2_656 2_656
O2W Na4 O8W 121.2(12) . .
O2W Na4 O3W 111.6(15) . 1_565
O8W Na4 O3W 86.0(11) . 1_565
O2W Na4 O1W 94.9(18) . .
O8W Na4 O1W 87.3(12) . .
O3W Na4 O1W 152.2(15) 1_565 .
O2W Na4 O26 89.2(10) . .
O8W Na4 O26 145.4(9) . .
O3W Na4 O26 98.4(10) 1_565 .
O1W Na4 O26 72.9(10) . .
O2W Na4 O10 162.0(12) . 2_656
O8W Na4 O10 72.2(8) . 2_656
O3W Na4 O10 79.5(9) 1_565 2_656
O1W Na4 O10 72.7(14) . 2_656
O26 Na4 O10 74.9(7) . 2_656
O2W Na4 Na2 98.6(13) . 1_565
O8W Na4 Na2 115.3(8) . 1_565
O3W Na4 Na2 29.9(9) 1_565 1_565
O1W Na4 Na2 141.2(11) . 1_565
O26 Na4 Na2 71.1(6) . 1_565
O10 Na4 Na2 84.2(6) 2_656 1_565

loop_
_geom_bond_atom_site_label_1
_geom_bond_atom_site_label_2
_geom_bond_distance
_geom_bond_site_symmetry_2
W1 O27 1.70(2) .
W1 O2 1.81(3) .
W1 O3 1.888(16) .
W1 O24 1.889(17) .
W1 O21 2.052(16) .
W1 O17 2.36(2) .
W2 O10 1.724(16) .
W2 O30 1.794(18) .
W2 O15 1.90(2) .
W2 O1 1.928(16) .
W2 O3 2.021(17) .
W2 O17 2.302(17) .
W3 O18 1.76(2) .
W3 O22 1.833(19) .
W3 O6 1.879(17) .
W3 O24 1.928(17) .
W3 O32 2.02(2) .
W3 O16 2.360(19) .
W4 O12 1.75(2) .
W4 O26 1.750(18) .
W4 O15 1.931(19) .
W4 O8 1.931(19) .
W4 O2 2.10(2) .
W4 O17 2.339(18) .
W5 O28 1.69(2) .
W5 O32 1.86(2) .
W5 O31 1.884(16) .
W5 O8 1.911(18) .
W5 O13 1.95(2) .
W5 O16 2.36(2) .
W6 O14 1.725(17) .
W6 O4 1.749(18) .
W6 O19 1.903(16) .
W6 O31 1.985(19) .
W6 O6 2.037(18) .
W6 O16 2.291(16) .
W7 O11 1.726(18) .
W7 O21 1.819(17) .
W7 O20 1.898(16) .
W7 O1 1.913(16) .
W7 O7 2.184(19) .
W7 O25 2.190(15) 3_757
W8 O5 1.72(2) .
W8 O29 1.811(16) .
W8 O19 1.896(16) .
W8 O20 1.993(18) .
W8 O22 2.079(18) .
W8 O7 2.298(19) .
Cu1 O4 1.942(17) .
Cu1 O9 1.945(17) .
Cu1 O23 1.953(19) .
Cu1 O25 2.017(16) .
Cu1 O13 2.41(2) .
Cu1 Cu2 2.964(5) .
Cu2 O29 1.901(16) 3_757
Cu2 O30 1.918(18) .
Cu2 O9 1.939(18) .
Cu2 O25 2.050(18) .
Cu2 Na2 3.427(17) 1_565
Si1 O9 1.60(2) .
Si1 O16 1.646(18) .
Si1 O7 1.67(2) .
Si1 O17 1.709(19) .
O1W Na4 2.54(6) .
O2 Na3 2.75(2) .
O2W Na4 2.39(5) .
O3W Na2 2.33(3) .
O3W Na4 2.53(4) 1_545
O4W Na2 2.52(5) .
O4W Na3 2.64(5) 2_646
O5 Na3 2.74(2) 4_656
O5W Na3 2.65(4) .
O6W Na2 2.19(3) .
O6W Na3 2.92(4) 2_646
O7W Na1 2.94(3) .
O8W Na4 2.53(3) .
O10 Na4 2.59(2) 2_646
O11 Na2 2.51(2) .
O12 Na2 2.68(2) 1_565
O14 Na1 2.838(18) .
O18 Na1 2.81(3) 2_647
O25 W7 2.190(15) 3_757
O26 Na4 2.59(3) .
O28 Na1 2.96(2) 2_657
O29 Cu2 1.901(16) 3_757
O29 Na2 2.52(3) 3_747
Na1 O10W 2.66(4) .
Na1 O12W 2.69(3) 2_647
Na1 O18 2.81(3) 2_657
Na1 O28 2.96(2) 2_647
Na1 O11W 3.00(4) 2_647
Na2 O29 2.52(3) 3_747
Na2 O12 2.68(2) 1_545
Na2 Cu2 3.427(17) 1_545
Na2 Na3 3.88(3) 2_646
Na2 Na4 4.15(2) 1_545
Na3 O4W 2.64(5) 2_656
Na3 O5 2.74(2) 4
Na3 O6W 2.92(4) 2_656
Na3 Na2 3.88(3) 2_656
Na4 O3W 2.53(4) 1_565
Na4 O10 2.59(2) 2_656
Na4 Na2 4.15(2) 1_565
O12W Na1 2.69(3) 2_657
O11W Na1 3.00(4) 2_657
